data_7232654
loop_
_publ_author_name
'Liu, Teng'
'Li, Yongqin'
'Cheng, Feixiang'
'Shen, Xianfu'
'Liu, Jianjun'
'Lin, Jun'

_publ_section_title
;
 Highly chemo- and regioselective C--P cross-coupling reaction of quinone
 imine ketals with Ar2P(O)H to construct ortho-amino triarylphosphine
 derivatives
;
_journal_issue 13
_journal_name_full 'Green Chemistry'
_journal_page_first 3536
_journal_paper_doi 10.1039/C9GC00989B
_journal_volume 21
_journal_year 2019
_chemical_formula_moiety 'C27 H26 N O5 P S'
_chemical_formula_sum 'C27 H26 N O5 P S'
_chemical_formula_weight 507.52
_space_group_crystal_system monoclinic
_space_group_IT_number 14
_space_group_name_Hall '-P 2yn'
_space_group_name_H-M_alt 'P 1 21/n 1'
_symmetry_space_group_name_Hall '-P 2yn'
_symmetry_space_group_name_H-M 'P 1 21/n 1'
_atom_sites_solution_hydrogens mixed
_audit_creation_method SHELXL-2014/7
_audit_update_record
;
2019-03-16 deposited with the CCDC.    2019-04-24 downloaded from the CCDC.
;
_cell_angle_alpha 90
_cell_angle_beta 105.494(2)
_cell_angle_gamma 90
_cell_formula_units_Z 4
_cell_length_a 10.8200(9)
_cell_length_b 17.6091(15)
_cell_length_c 14.0022(13)
_cell_measurement_reflns_used 15394
_cell_measurement_temperature 293(2)
_cell_measurement_theta_max 27.553
_cell_measurement_theta_min 2.762
_cell_volume 2570.9(4)
_computing_structure_refinement 'SHELXL-2014/7 (Sheldrick, 2014)'
_diffrn_ambient_temperature 293(2)
_diffrn_measured_fraction_theta_full 0.999
_diffrn_measured_fraction_theta_max 0.983
_diffrn_measurement_device_type 'CCD area detector'
_diffrn_measurement_method 'phi and omega scans'
_diffrn_radiation_type MoK\a
_diffrn_radiation_wavelength 0.71073
_diffrn_reflns_av_R_equivalents 0.0428
_diffrn_reflns_av_unetI/netI 0.0590
_diffrn_reflns_Laue_measured_fraction_full 0.999
_diffrn_reflns_Laue_measured_fraction_max 0.983
_diffrn_reflns_limit_h_max 13
_diffrn_reflns_limit_h_min -14
_diffrn_reflns_limit_k_max 22
_diffrn_reflns_limit_k_min -21
_diffrn_reflns_limit_l_max 12
_diffrn_reflns_limit_l_min -18
_diffrn_reflns_number 15394
_diffrn_reflns_point_group_measured_fraction_full 0.999
_diffrn_reflns_point_group_measured_fraction_max 0.983
_diffrn_reflns_theta_full 25.242
_diffrn_reflns_theta_max 27.553
_diffrn_reflns_theta_min 2.762
_exptl_absorpt_coefficient_mu 0.226
_exptl_absorpt_correction_T_max 1.0000
_exptl_absorpt_correction_T_min 0.8564
_exptl_absorpt_correction_type multi-scan
_exptl_absorpt_process_details '(SADABS; Bruker, 2004)'
_exptl_crystal_colour colourless
_exptl_crystal_density_diffrn 1.311
_exptl_crystal_description block
_exptl_crystal_F_000 1064
_refine_diff_density_max 0.308
_refine_diff_density_min -0.521
_refine_diff_density_rms 0.109
_refine_ls_extinction_method none
_refine_ls_goodness_of_fit_ref 1.016
_refine_ls_hydrogen_treatment constr
_refine_ls_matrix_type full
_refine_ls_number_parameters 319
_refine_ls_number_reflns 5828
_refine_ls_number_restraints 0
_refine_ls_restrained_S_all 1.016
_refine_ls_R_factor_all 0.0982
_refine_ls_R_factor_gt 0.0557
_refine_ls_shift/su_max 0.000
_refine_ls_shift/su_mean 0.000
_refine_ls_structure_factor_coef Fsqd
_refine_ls_weighting_details 'w=1/[\s^2^(Fo^2^)+(0.0769P)^2^+0.2620P] where P=(Fo^2^+2Fc^2^)/3'
_refine_ls_weighting_scheme calc
_refine_ls_wR_factor_gt 0.1316
_refine_ls_wR_factor_ref 0.1547
_reflns_Friedel_coverage 0.000
_reflns_number_gt 3662
_reflns_number_total 5828
_reflns_threshold_expression 'I > 2\s(I)'
_cod_data_source_file c9gc00989b2.cif
_cod_data_source_block 3ap
_cod_depositor_comments 'Adding full bibliography for 7232653--7232654.cif.'
_cod_database_code 7232654
_shelx_shelxl_version_number 2014/7
_shelx_space_group_comment
;
The symmetry employed for this shelxl refinement is uniquely defined
by the following loop, which should always be used as a source of
symmetry information in preference to the above space-group names.
They are only intended as comments.
;

loop_
_space_group_symop_operation_xyz
'x, y, z'
'-x+1/2, y+1/2, -z+1/2'
'-x, -y, -z'
'x-1/2, -y-1/2, z-1/2'

loop_
_atom_site_label
_atom_site_type_symbol
_atom_site_fract_x
_atom_site_fract_y
_atom_site_fract_z
_atom_site_U_iso_or_equiv
_atom_site_adp_type
_atom_site_occupancy
_atom_site_site_symmetry_order
_atom_site_calc_flag
_atom_site_refinement_flags_posn
_atom_site_refinement_flags_adp
S1 S 0.56405(6) 0.10993(4) 0.67453(5) 0.04157(19) Uani 1 1 d . .
P1 P 0.27349(6) 0.08383(4) 0.82797(5) 0.03821(19) Uani 1 1 d . .
O1 O 0.40054(17) 0.11799(11) 0.87808(13) 0.0503(5) Uani 1 1 d . .
O2 O 0.67132(16) 0.14838(11) 0.73760(16) 0.0594(6) Uani 1 1 d . .
O3 O 0.54609(17) 0.11059(11) 0.56954(14) 0.0530(5) Uani 1 1 d . .
O4 O 0.08824(18) 0.13992(14) 0.39514(14) 0.0687(6) Uani 1 1 d . .
O5 O -0.07312(17) 0.10305(13) 0.49102(14) 0.0644(6) Uani 1 1 d . .
N1 N 0.43771(18) 0.14867(11) 0.69770(16) 0.0405(5) Uani 1 1 d . .
H1 H 0.4495 0.1825 0.7436 0.049 Uiso 1 1 d R U
C1 C 0.2225(2) 0.10773(13) 0.69849(17) 0.0347(5) Uani 1 1 d . .
C2 C 0.3089(2) 0.12977(13) 0.64588(17) 0.0339(5) Uani 1 1 d . .
C3 C 0.2655(2) 0.14129(14) 0.54334(19) 0.0412(6) Uani 1 1 d . .
H3 H 0.3233 0.1564 0.5084 0.049 Uiso 1 1 calc R U
C4 C 0.1392(2) 0.13067(16) 0.49389(18) 0.0442(6) Uani 1 1 d . .
C5 C 0.0505(2) 0.11043(15) 0.54670(18) 0.0430(6) Uani 1 1 d . .
C6 C 0.0924(2) 0.09966(14) 0.64698(18) 0.0396(6) Uani 1 1 d . .
H6 H 0.0335 0.0867 0.6819 0.048 Uiso 1 1 calc R U
C7 C -0.1665(3) 0.0834(2) 0.5400(2) 0.0720(10) Uani 1 1 d . .
H7A H -0.1469 0.0345 0.5704 0.108 Uiso 1 1 calc R U
H7B H -0.2493 0.0819 0.4930 0.108 Uiso 1 1 calc R U
H7C H -0.1671 0.1206 0.5900 0.108 Uiso 1 1 calc R U
C8 C 0.1691(3) 0.1652(3) 0.3374(3) 0.1092(17) Uani 1 1 d . .
H8A H 0.2048 0.2137 0.3614 0.164 Uiso 1 1 calc R U
H8B H 0.1204 0.1699 0.2695 0.164 Uiso 1 1 calc R U
H8C H 0.2372 0.1293 0.3422 0.164 Uiso 1 1 calc R U
C9 C 0.2728(2) -0.01796(14) 0.83487(17) 0.0366(5) Uani 1 1 d . .
C10 C 0.3410(3) -0.05143(16) 0.9227(2) 0.0524(7) Uani 1 1 d . .
H10 H 0.3855 -0.0210 0.9749 0.063 Uiso 1 1 calc R U
C11 C 0.3438(3) -0.12909(18) 0.9338(2) 0.0677(9) Uani 1 1 d . .
H11 H 0.3904 -0.1509 0.9929 0.081 Uiso 1 1 calc R U
C12 C 0.2781(3) -0.17383(18) 0.8578(3) 0.0657(9) Uani 1 1 d . .
H12 H 0.2800 -0.2263 0.8655 0.079 Uiso 1 1 calc R U
C13 C 0.2092(3) -0.14254(17) 0.7701(2) 0.0609(8) Uani 1 1 d . .
H13 H 0.1640 -0.1736 0.7189 0.073 Uiso 1 1 calc R U
C14 C 0.2072(3) -0.06492(16) 0.7584(2) 0.0508(7) Uani 1 1 d . .
H14 H 0.1615 -0.0437 0.6986 0.061 Uiso 1 1 calc R U
C15 C 0.1526(3) 0.11626(16) 0.88586(19) 0.0471(7) Uani 1 1 d . .
C16 C 0.1726(3) 0.18658(18) 0.9324(2) 0.0633(8) Uani 1 1 d . .
H16 H 0.2422 0.2161 0.9281 0.076 Uiso 1 1 calc R U
C17 C 0.0907(5) 0.2129(2) 0.9848(3) 0.0913(13) Uani 1 1 d . .
H17 H 0.1053 0.2600 1.0160 0.110 Uiso 1 1 calc R U
C18 C -0.0108(5) 0.1706(3) 0.9911(3) 0.1004(15) Uani 1 1 d . .
H18 H -0.0658 0.1887 1.0268 0.121 Uiso 1 1 calc R U
C19 C -0.0337(4) 0.1011(3) 0.9454(3) 0.1013(14) Uani 1 1 d . .
H19 H -0.1048 0.0727 0.9490 0.122 Uiso 1 1 calc R U
C20 C 0.0503(3) 0.0731(2) 0.8933(3) 0.0743(10) Uani 1 1 d . .
H20 H 0.0368 0.0254 0.8639 0.089 Uiso 1 1 calc R U
C21 C 0.5678(2) 0.01478(14) 0.71312(18) 0.0385(6) Uani 1 1 d . .
C22 C 0.6317(3) -0.00478(18) 0.8083(2) 0.0673(9) Uani 1 1 d . .
H22 H 0.6741 0.0321 0.8526 0.081 Uiso 1 1 calc R U
C23 C 0.6329(4) -0.07951(19) 0.8380(2) 0.0773(11) Uani 1 1 d . .
H23 H 0.6755 -0.0924 0.9028 0.093 Uiso 1 1 calc R U
C24 C 0.5727(3) -0.13526(16) 0.7741(2) 0.0530(7) Uani 1 1 d . .
C25 C 0.5085(3) -0.11406(16) 0.6802(2) 0.0603(8) Uani 1 1 d . .
H25 H 0.4655 -0.1510 0.6362 0.072 Uiso 1 1 calc R U
C26 C 0.5052(3) -0.03996(16) 0.6484(2) 0.0509(7) Uani 1 1 d . .
H26 H 0.4611 -0.0272 0.5839 0.061 Uiso 1 1 calc R U
C27 C 0.5782(4) -0.21745(18) 0.8064(3) 0.0813(11) Uani 1 1 d . .
H27A H 0.5042 -0.2438 0.7675 0.122 Uiso 1 1 calc R U
H27B H 0.5796 -0.2200 0.8752 0.122 Uiso 1 1 calc R U
H27C H 0.6544 -0.2407 0.7970 0.122 Uiso 1 1 calc R U

loop_
_atom_site_aniso_label
_atom_site_aniso_U_11
_atom_site_aniso_U_22
_atom_site_aniso_U_33
_atom_site_aniso_U_23
_atom_site_aniso_U_13
_atom_site_aniso_U_12
S1 0.0350(3) 0.0453(4) 0.0445(4) 0.0043(3) 0.0108(3) -0.0046(3)
P1 0.0429(4) 0.0411(4) 0.0288(3) -0.0039(3) 0.0064(3) -0.0007(3)
O1 0.0510(11) 0.0575(12) 0.0355(10) -0.0060(9) -0.0004(8) -0.0109(9)
O2 0.0389(10) 0.0598(13) 0.0725(14) -0.0006(10) 0.0027(10) -0.0169(9)
O3 0.0529(11) 0.0639(13) 0.0466(11) 0.0139(10) 0.0209(9) 0.0019(9)
O4 0.0493(11) 0.1198(19) 0.0334(10) 0.0155(12) 0.0050(9) 0.0046(11)
O5 0.0356(10) 0.1106(18) 0.0421(11) 0.0027(11) 0.0022(9) 0.0001(10)
N1 0.0346(10) 0.0379(12) 0.0455(12) -0.0095(10) 0.0047(9) -0.0021(9)
C1 0.0388(13) 0.0334(12) 0.0305(12) -0.0012(10) 0.0070(10) 0.0026(10)
C2 0.0371(12) 0.0289(12) 0.0343(13) 0.0008(10) 0.0072(10) 0.0026(10)
C3 0.0385(13) 0.0479(15) 0.0391(14) 0.0060(12) 0.0139(11) 0.0024(11)
C4 0.0427(14) 0.0564(16) 0.0311(13) 0.0036(12) 0.0059(11) 0.0076(12)
C5 0.0340(13) 0.0567(16) 0.0351(14) -0.0006(12) 0.0038(11) 0.0053(12)
C6 0.0371(13) 0.0479(15) 0.0340(13) -0.0010(11) 0.0099(11) 0.0007(11)
C7 0.0400(16) 0.110(3) 0.065(2) -0.013(2) 0.0120(15) -0.0120(17)
C8 0.076(2) 0.205(5) 0.046(2) 0.041(3) 0.0170(19) -0.004(3)
C9 0.0352(12) 0.0411(14) 0.0321(12) -0.0015(11) 0.0066(10) -0.0004(10)
C10 0.0575(16) 0.0538(17) 0.0378(15) 0.0047(13) -0.0012(13) -0.0096(14)
C11 0.072(2) 0.0578(19) 0.058(2) 0.0186(16) -0.0099(16) -0.0060(16)
C12 0.074(2) 0.0432(17) 0.072(2) 0.0128(16) 0.0068(18) -0.0065(15)
C13 0.0701(19) 0.0435(17) 0.060(2) -0.0087(15) 0.0023(16) -0.0075(15)
C14 0.0594(17) 0.0481(17) 0.0373(15) -0.0023(12) -0.0004(13) 0.0049(13)
C15 0.0578(17) 0.0518(17) 0.0328(13) 0.0004(12) 0.0142(12) 0.0093(13)
C16 0.088(2) 0.0568(19) 0.0477(17) -0.0006(15) 0.0232(16) 0.0203(17)
C17 0.142(4) 0.073(3) 0.066(2) -0.002(2) 0.040(3) 0.046(3)
C18 0.122(4) 0.118(4) 0.079(3) 0.007(3) 0.057(3) 0.056(3)
C19 0.078(3) 0.142(4) 0.101(3) -0.002(3) 0.054(3) 0.006(3)
C20 0.069(2) 0.089(3) 0.074(2) -0.009(2) 0.0339(19) 0.0003(19)
C21 0.0355(13) 0.0435(14) 0.0364(13) 0.0017(11) 0.0092(10) 0.0014(11)
C22 0.095(2) 0.0554(19) 0.0376(16) -0.0029(14) -0.0054(16) 0.0003(17)
C23 0.116(3) 0.058(2) 0.0414(17) 0.0097(15) -0.0077(18) 0.013(2)
C24 0.0561(17) 0.0458(16) 0.0584(18) 0.0054(14) 0.0174(15) 0.0084(13)
C25 0.0656(19) 0.0441(17) 0.063(2) -0.0050(15) 0.0039(16) -0.0024(14)
C26 0.0524(16) 0.0519(17) 0.0417(15) 0.0005(13) 0.0009(13) -0.0044(13)
C27 0.103(3) 0.050(2) 0.089(3) 0.0178(18) 0.022(2) 0.0131(18)

loop_
_atom_type_symbol
_atom_type_description
_atom_type_scat_dispersion_real
_atom_type_scat_dispersion_imag
_atom_type_scat_source
C C 0.0033 0.0016 'International Tables Vol C Tables 4.2.6.8 and 6.1.1.4'
H H 0.0000 0.0000 'International Tables Vol C Tables 4.2.6.8 and 6.1.1.4'
N N 0.0061 0.0033 'International Tables Vol C Tables 4.2.6.8 and 6.1.1.4'
O O 0.0106 0.0060 'International Tables Vol C Tables 4.2.6.8 and 6.1.1.4'
P P 0.1023 0.0942 'International Tables Vol C Tables 4.2.6.8 and 6.1.1.4'
S S 0.1246 0.1234 'International Tables Vol C Tables 4.2.6.8 and 6.1.1.4'

loop_
_geom_angle_atom_site_label_1
_geom_angle_atom_site_label_2
_geom_angle_atom_site_label_3
_geom_angle
O2 S1 O3 119.78(12)
O2 S1 N1 105.31(11)
O3 S1 N1 108.01(11)
O2 S1 C21 108.29(12)
O3 S1 C21 108.02(12)
N1 S1 C21 106.76(11)
O1 P1 C9 113.17(11)
O1 P1 C1 112.05(11)
C9 P1 C1 106.46(11)
O1 P1 C15 110.37(12)
C9 P1 C15 106.13(12)
C1 P1 C15 108.35(11)
C4 O4 C8 118.4(2)
C5 O5 C7 117.9(2)
C2 N1 S1 123.78(16)
C2 N1 H1 118.1
S1 N1 H1 118.1
C2 C1 C6 118.6(2)
C2 C1 P1 122.08(17)
C6 C1 P1 119.24(18)
C1 C2 C3 119.7(2)
C1 C2 N1 119.9(2)
C3 C2 N1 120.1(2)
C4 C3 C2 121.0(2)
C4 C3 H3 119.5
C2 C3 H3 119.5
O4 C4 C3 125.4(2)
O4 C4 C5 114.7(2)
C3 C4 C5 119.9(2)
O5 C5 C6 125.4(2)
O5 C5 C4 115.3(2)
C6 C5 C4 119.3(2)
C5 C6 C1 121.6(2)
C5 C6 H6 119.2
C1 C6 H6 119.2
O5 C7 H7A 109.5
O5 C7 H7B 109.5
H7A C7 H7B 109.5
O5 C7 H7C 109.5
H7A C7 H7C 109.5
H7B C7 H7C 109.5
O4 C8 H8A 109.5
O4 C8 H8B 109.5
H8A C8 H8B 109.5
O4 C8 H8C 109.5
H8A C8 H8C 109.5
H8B C8 H8C 109.5
C10 C9 C14 118.2(2)
C10 C9 P1 117.6(2)
C14 C9 P1 124.17(19)
C11 C10 C9 120.9(3)
C11 C10 H10 119.6
C9 C10 H10 119.6
C12 C11 C10 119.7(3)
C12 C11 H11 120.1
C10 C11 H11 120.1
C11 C12 C13 120.9(3)
C11 C12 H12 119.6
C13 C12 H12 119.6
C12 C13 C14 119.6(3)
C12 C13 H13 120.2
C14 C13 H13 120.2
C13 C14 C9 120.7(3)
C13 C14 H14 119.6
C9 C14 H14 119.6
C20 C15 C16 119.1(3)
C20 C15 P1 123.8(2)
C16 C15 P1 116.9(2)
C17 C16 C15 120.7(3)
C17 C16 H16 119.7
C15 C16 H16 119.7
C18 C17 C16 120.1(4)
C18 C17 H17 120.0
C16 C17 H17 120.0
C17 C18 C19 120.7(4)
C17 C18 H18 119.6
C19 C18 H18 119.6
C18 C19 C20 119.7(4)
C18 C19 H19 120.2
C20 C19 H19 120.2
C15 C20 C19 119.7(4)
C15 C20 H20 120.1
C19 C20 H20 120.1
C26 C21 C22 119.8(3)
C26 C21 S1 120.0(2)
C22 C21 S1 120.2(2)
C21 C22 C23 119.6(3)
C21 C22 H22 120.2
C23 C22 H22 120.2
C24 C23 C22 121.6(3)
C24 C23 H23 119.2
C22 C23 H23 119.2
C25 C24 C23 117.6(3)
C25 C24 C27 121.3(3)
C23 C24 C27 121.1(3)
C24 C25 C26 122.2(3)
C24 C25 H25 118.9
C26 C25 H25 118.9
C21 C26 C25 119.2(3)
C21 C26 H26 120.4
C25 C26 H26 120.4
C24 C27 H27A 109.5
C24 C27 H27B 109.5
H27A C27 H27B 109.5
C24 C27 H27C 109.5
H27A C27 H27C 109.5
H27B C27 H27C 109.5

loop_
_geom_bond_atom_site_label_1
_geom_bond_atom_site_label_2
_geom_bond_distance
S1 O2 1.4275(18)
S1 O3 1.4305(19)
S1 N1 1.636(2)
S1 C21 1.758(3)
P1 O1 1.4928(18)
P1 C9 1.795(3)
P1 C1 1.798(2)
P1 C15 1.805(3)
O4 C4 1.355(3)
O4 C8 1.413(4)
O5 C5 1.363(3)
O5 C7 1.407(3)
N1 C2 1.428(3)
N1 H1 0.8599
C1 C2 1.390(3)
C1 C6 1.407(3)
C2 C3 1.401(3)
C3 C4 1.369(3)
C3 H3 0.9300
C4 C5 1.405(4)
C5 C6 1.369(3)
C6 H6 0.9300
C7 H7A 0.9600
C7 H7B 0.9600
C7 H7C 0.9600
C8 H8A 0.9600
C8 H8B 0.9600
C8 H8C 0.9600
C9 C10 1.386(3)
C9 C14 1.389(3)
C10 C11 1.376(4)
C10 H10 0.9300
C11 C12 1.362(4)
C11 H11 0.9300
C12 C13 1.370(4)
C12 H12 0.9300
C13 C14 1.376(4)
C13 H13 0.9300
C14 H14 0.9300
C15 C20 1.370(4)
C15 C16 1.389(4)
C16 C17 1.373(5)
C16 H16 0.9300
C17 C18 1.349(6)
C17 H17 0.9300
C18 C19 1.373(6)
C18 H18 0.9300
C19 C20 1.398(5)
C19 H19 0.9300
C20 H20 0.9300
C21 C26 1.371(4)
C21 C22 1.372(4)
C22 C23 1.379(4)
C22 H22 0.9300
C23 C24 1.369(4)
C23 H23 0.9300
C24 C25 1.365(4)
C24 C27 1.513(4)
C25 C26 1.376(4)
C25 H25 0.9300
C26 H26 0.9300
C27 H27A 0.9600
C27 H27B 0.9600
C27 H27C 0.9600

loop_
_geom_torsion_atom_site_label_1
_geom_torsion_atom_site_label_2
_geom_torsion_atom_site_label_3
_geom_torsion_atom_site_label_4
_geom_torsion
O2 S1 N1 C2 176.17(19)
O3 S1 N1 C2 47.1(2)
C21 S1 N1 C2 -68.9(2)
O1 P1 C1 C2 22.2(2)
C9 P1 C1 C2 -102.1(2)
C15 P1 C1 C2 144.2(2)
O1 P1 C1 C6 -161.70(18)
C9 P1 C1 C6 74.1(2)
C15 P1 C1 C6 -39.7(2)
C6 C1 C2 C3 -1.8(3)
P1 C1 C2 C3 174.41(18)
C6 C1 C2 N1 171.3(2)
P1 C1 C2 N1 -12.5(3)
S1 N1 C2 C1 126.3(2)
S1 N1 C2 C3 -60.6(3)
C1 C2 C3 C4 -0.4(4)
N1 C2 C3 C4 -173.5(2)
C8 O4 C4 C3 -2.5(5)
C8 O4 C4 C5 175.8(3)
C2 C3 C4 O4 -179.6(2)
C2 C3 C4 C5 2.2(4)
C7 O5 C5 C6 0.6(4)
C7 O5 C5 C4 -179.5(3)
O4 C4 C5 O5 0.1(4)
C3 C4 C5 O5 178.4(2)
O4 C4 C5 C6 179.9(2)
C3 C4 C5 C6 -1.7(4)
O5 C5 C6 C1 179.3(2)
C4 C5 C6 C1 -0.6(4)
C2 C1 C6 C5 2.3(4)
P1 C1 C6 C5 -174.0(2)
O1 P1 C9 C10 39.0(2)
C1 P1 C9 C10 162.5(2)
C15 P1 C9 C10 -82.2(2)
O1 P1 C9 C14 -141.9(2)
C1 P1 C9 C14 -18.3(2)
C15 P1 C9 C14 97.0(2)
C14 C9 C10 C11 0.1(4)
P1 C9 C10 C11 179.3(2)
C9 C10 C11 C12 -0.5(5)
C10 C11 C12 C13 0.1(5)
C11 C12 C13 C14 0.6(5)
C12 C13 C14 C9 -0.9(5)
C10 C9 C14 C13 0.6(4)
P1 C9 C14 C13 -178.6(2)
O1 P1 C15 C20 -147.3(3)
C9 P1 C15 C20 -24.3(3)
C1 P1 C15 C20 89.7(3)
O1 P1 C15 C16 26.9(3)
C9 P1 C15 C16 149.9(2)
C1 P1 C15 C16 -96.1(2)
C20 C15 C16 C17 -0.4(5)
P1 C15 C16 C17 -174.9(3)
C15 C16 C17 C18 -0.3(5)
C16 C17 C18 C19 -0.1(7)
C17 C18 C19 C20 1.2(7)
C16 C15 C20 C19 1.5(5)
P1 C15 C20 C19 175.7(3)
C18 C19 C20 C15 -1.9(6)
O2 S1 C21 C26 -157.9(2)
O3 S1 C21 C26 -26.7(2)
N1 S1 C21 C26 89.2(2)
O2 S1 C21 C22 23.1(3)
O3 S1 C21 C22 154.2(2)
N1 S1 C21 C22 -89.9(2)
C26 C21 C22 C23 0.3(5)
S1 C21 C22 C23 179.3(3)
C21 C22 C23 C24 0.8(6)
C22 C23 C24 C25 -1.6(5)
C22 C23 C24 C27 178.0(3)
C23 C24 C25 C26 1.4(5)
C27 C24 C25 C26 -178.2(3)
C22 C21 C26 C25 -0.5(4)
S1 C21 C26 C25 -179.6(2)
C24 C25 C26 C21 -0.3(5)
